data_7025305
loop_
_publ_author_name
'Langley, Stuart K.'
'Moubaraki, Boujemaa'
'Berry, Kevin J.'
'Murray, Keith S.'

_publ_section_title
;
 Supertetrahedral icosanuclear and ring-like decanuclear mixed valent
 manganese(ii/iii) triethanolamine clusters
;
_journal_issue 20
_journal_name_full 'Dalton Transactions'
_journal_page_first 4848
_journal_paper_doi 10.1039/b926795f
_journal_volume 39
_journal_year 2010
_chemical_formula_moiety
;
C156 H170 F8 Mn10 N6 O30, 2(C4 H10 O), 4(C2 H3 N)
;
_chemical_formula_sum 'C172 H202 F8 Mn10 N10 O32'
_chemical_formula_weight 3622.84
_chemical_name_common work
_chemical_name_systematic
;
?
;
_space_group_IT_number 2
_symmetry_cell_setting triclinic
_symmetry_space_group_name_Hall '-P 1'
_symmetry_space_group_name_H-M 'P -1'
_atom_sites_solution_hydrogens geom
_atom_sites_solution_primary direct
_atom_sites_solution_secondary difmap
_audit_creation_date '9 November 2005'
_audit_creation_method SHELXL-97
_cell_angle_alpha 100.0530(10)
_cell_angle_beta 105.1330(10)
_cell_angle_gamma 99.4390(10)
_cell_formula_units_Z 1
_cell_length_a 15.0189(3)
_cell_length_b 16.8546(4)
_cell_length_c 17.5974(4)
_cell_measurement_reflns_used 9299
_cell_measurement_temperature 123(2)
_cell_measurement_theta_max 30.43
_cell_measurement_theta_min 2.23
_cell_volume 4129.87(16)
_computing_cell_refinement 'Bruker Apex2 V2.0'
_computing_data_collection 'Bruker Apex2 V2.0'
_computing_data_reduction 'Bruker Apex2 V2.0'
_computing_molecular_graphics X-SEED
_computing_publication_material 'XCIF V6.12 (BrukerAXS, 2001).'
_computing_structure_refinement X-SEED
_computing_structure_solution 'SHELXS-97 (Sheldrick, 1990)'
_diffrn_ambient_temperature 123(2)
_diffrn_measured_fraction_theta_full 0.960
_diffrn_measured_fraction_theta_max 0.960
_diffrn_measurement_device_type 'APEX X8 Apex CCD'
_diffrn_measurement_method 'scans in phi and omega'
_diffrn_radiation_monochromator graphite
_diffrn_radiation_source 'fine-focus sealed tube'
_diffrn_radiation_type MoK\a
_diffrn_radiation_wavelength 0.71073
_diffrn_reflns_av_R_equivalents 0.0369
_diffrn_reflns_av_sigmaI/netI 0.0761
_diffrn_reflns_limit_h_max 21
_diffrn_reflns_limit_h_min -21
_diffrn_reflns_limit_k_max 24
_diffrn_reflns_limit_k_min -24
_diffrn_reflns_limit_l_max 25
_diffrn_reflns_limit_l_min -25
_diffrn_reflns_number 68060
_diffrn_reflns_theta_full 30.54
_diffrn_reflns_theta_max 30.54
_diffrn_reflns_theta_min 2.11
_diffrn_standards_decay_% 0
_diffrn_standards_interval_count 0
_diffrn_standards_interval_time 0
_diffrn_standards_number 0
_exptl_absorpt_coefficient_mu 0.822
_exptl_absorpt_correction_T_max 0.848
_exptl_absorpt_correction_T_min 0.617
_exptl_absorpt_correction_type multi-scan
_exptl_absorpt_process_details SADABS
_exptl_crystal_colour brown
_exptl_crystal_density_diffrn 1.457
_exptl_crystal_density_method 'not measured'
_exptl_crystal_description Block
_exptl_crystal_F_000 1882
_exptl_crystal_size_max 0.6
_exptl_crystal_size_mid 0.6
_exptl_crystal_size_min 0.2
_refine_diff_density_max 1.021
_refine_diff_density_min -0.730
_refine_diff_density_rms 0.095
_refine_ls_extinction_method none
_refine_ls_goodness_of_fit_ref 1.008
_refine_ls_hydrogen_treatment mixed
_refine_ls_matrix_type full
_refine_ls_number_parameters 1065
_refine_ls_number_reflns 24285
_refine_ls_number_restraints 0
_refine_ls_restrained_S_all 1.008
_refine_ls_R_factor_all 0.0922
_refine_ls_R_factor_gt 0.0497
_refine_ls_shift/su_max 0.001
_refine_ls_shift/su_mean 0.000
_refine_ls_structure_factor_coef Fsqd
_refine_ls_weighting_details 'calc w=1/[\s^2^(Fo^2^)+(0.0610P)^2^+1.8631P] where P=(Fo^2^+2Fc^2^)/3'
_refine_ls_weighting_scheme calc
_refine_ls_wR_factor_gt 0.1089
_refine_ls_wR_factor_ref 0.1262
_reflns_number_gt 16560
_reflns_number_total 24285
_reflns_threshold_expression >2sigma(I)
_cod_data_source_file b926795f.txt
_cod_data_source_block 2_Mn10_tpaa
_cod_original_sg_symbol_H-M P-1
_cod_database_code 7025305

loop_
_symmetry_equiv_pos_as_xyz
'x, y, z'
'-x, -y, -z'

loop_
_atom_site_label
_atom_site_type_symbol
_atom_site_fract_x
_atom_site_fract_y
_atom_site_fract_z
_atom_site_U_iso_or_equiv
_atom_site_adp_type
_atom_site_occupancy
_atom_site_symmetry_multiplicity
_atom_site_calc_flag
_atom_site_refinement_flags
Mn3 Mn 0.07515(2) 0.00985(2) 0.25762(2) 0.01137(8) Uani 1 1 d .
Mn1 Mn -0.11385(2) -0.01555(2) 0.445284(19) 0.01017(8) Uani 1 1 d .
Mn4 Mn 0.11283(2) 0.14138(2) 0.423822(19) 0.01049(8) Uani 1 1 d .
Mn2 Mn -0.06009(2) -0.15553(2) 0.256942(19) 0.01015(8) Uani 1 1 d .
Mn5 Mn 0.13919(2) 0.23271(2) 0.61011(2) 0.01061(8) Uani 1 1 d .
F2 F 0.02807(9) 0.03621(8) 0.44716(7) 0.0124(3) Uani 1 1 d .
F4 F 0.17740(9) 0.07139(8) 0.37352(7) 0.0147(3) Uani 1 1 d .
N1 N -0.27988(13) -0.02103(12) 0.40706(11) 0.0138(4) Uani 1 1 d .
F3 F 0.06624(9) -0.08992(8) 0.32067(7) 0.0141(3) Uani 1 1 d .
F1 F -0.11166(9) -0.11377(8) 0.35504(7) 0.0138(3) Uani 1 1 d .
O12 O 0.19335(10) 0.14440(10) 0.52973(9) 0.0124(3) Uani 1 1 d .
O13 O 0.05510(11) 0.20830(10) 0.48450(9) 0.0138(3) Uani 1 1 d .
O10 O 0.20563(11) 0.25618(10) 0.41256(9) 0.0166(3) Uani 1 1 d .
O6 O -0.07058(11) -0.06238(10) 0.21362(9) 0.0121(3) Uani 1 1 d .
O2 O -0.13009(11) 0.09152(10) 0.52870(10) 0.0157(3) Uani 1 1 d .
O7 O 0.10805(11) -0.09078(10) 0.17423(10) 0.0161(3) Uani 1 1 d .
O9 O 0.02056(11) 0.11568(10) 0.31980(9) 0.0136(3) Uani 1 1 d .
O15 O 0.25628(11) 0.27064(10) 0.72550(9) 0.0158(3) Uani 1 1 d .
O5 O 0.00612(11) -0.20553(10) 0.17208(9) 0.0149(3) Uani 1 1 d .
O14 O 0.24036(12) 0.33019(10) 0.57871(11) 0.0175(4) Uani 1 1 d .
O4 O -0.05094(11) -0.24121(10) 0.30983(9) 0.0148(3) Uani 1 1 d .
O1 O -0.14598(13) 0.05573(12) 0.34782(11) 0.0181(4) Uani 1 1 d .
O8 O 0.18515(12) 0.08185(12) 0.21697(10) 0.0182(4) Uani 1 1 d .
O3 O -0.19134(11) -0.20973(10) 0.19181(9) 0.0161(3) Uani 1 1 d .
C42 C 0.14322(16) -0.29336(15) 0.14911(14) 0.0155(5) Uani 1 1 d .
C9 C -0.43188(16) -0.33799(14) 0.13755(13) 0.0145(5) Uani 1 1 d .
N3 N 0.06274(14) 0.34732(12) 0.59493(11) 0.0150(4) Uani 1 1 d .
C29 C 0.12456(16) -0.22343(14) 0.10517(13) 0.0128(5) Uani 1 1 d .
C10 C -0.46178(17) -0.30276(16) 0.20076(14) 0.0188(5) Uani 1 1 d .
H10 H -0.4185 -0.2647 0.2450 0.023 Uiso 1 1 calc R
O11 O 0.22832(13) 0.23794(11) 0.29017(10) 0.0244(4) Uani 1 1 d .
C1 C -0.23332(17) 0.01171(16) 0.28949(14) 0.0191(5) Uani 1 1 d .
H1A H -0.2303 -0.0447 0.2689 0.023 Uiso 1 1 calc R
H1B H -0.2483 0.0383 0.2445 0.023 Uiso 1 1 calc R
C78 C 0.04689(19) 0.37678(15) 0.67309(14) 0.0183(5) Uani 1 1 d .
H78A H 0.0051 0.4149 0.6672 0.022 Uiso 1 1 calc R
H78B H 0.1066 0.4062 0.7125 0.022 Uiso 1 1 calc R
C21 C -0.34520(16) -0.26310(15) 0.06315(14) 0.0153(5) Uani 1 1 d .
C8 C -0.33238(16) -0.31256(14) 0.12942(13) 0.0134(5) Uani 1 1 d .
C27 C -0.00352(17) -0.30517(15) 0.29680(14) 0.0163(5) Uani 1 1 d .
H27A H 0.0633 -0.2863 0.3259 0.020 Uiso 1 1 calc R
H27B H -0.0103 -0.3225 0.2397 0.020 Uiso 1 1 calc R
C61 C 0.34975(17) 0.50667(15) 0.45699(14) 0.0184(5) Uani 1 1 d .
H61 H 0.4147 0.5103 0.4707 0.022 Uiso 1 1 calc R
C7 C -0.25494(16) -0.25845(14) 0.20719(14) 0.0136(5) Uani 1 1 d .
C5 C -0.32942(16) -0.10857(14) 0.38828(14) 0.0155(5) Uani 1 1 d .
H5A H -0.3225 -0.1367 0.3378 0.019 Uiso 1 1 calc R
H5B H -0.3963 -0.1114 0.3806 0.019 Uiso 1 1 calc R
C36 C 0.05889(17) -0.25989(14) 0.01817(14) 0.0142(5) Uani 1 1 d .
N2 N -0.01002(14) 0.06495(12) 0.15239(11) 0.0154(4) Uani 1 1 d .
C28 C 0.07595(16) -0.16742(15) 0.15510(13) 0.0130(5) Uani 1 1 d .
C70 C 0.49517(18) 0.34680(17) 0.60000(16) 0.0237(6) Uani 1 1 d .
H70 H 0.5168 0.3767 0.6534 0.028 Uiso 1 1 calc R
C30 C 0.21678(17) -0.17102(14) 0.10096(14) 0.0147(5) Uani 1 1 d .
C12 C -0.62102(18) -0.38072(17) 0.13452(16) 0.0250(6) Uani 1 1 d .
H12 H -0.6839 -0.3943 0.1336 0.030 Uiso 1 1 calc R
C3 C -0.22240(17) 0.10831(15) 0.51264(15) 0.0178(5) Uani 1 1 d .
H3A H -0.2294 0.1441 0.4749 0.021 Uiso 1 1 calc R
H3B H -0.2306 0.1368 0.5624 0.021 Uiso 1 1 calc R
C56 C 0.28861(16) 0.43002(15) 0.42084(13) 0.0148(5) Uani 1 1 d .
C44 C 0.21391(18) -0.33315(18) 0.27295(16) 0.0255(6) Uani 1 1 d .
H44 H 0.2490 -0.3181 0.3273 0.031 Uiso 1 1 calc R
C74 C -0.00730(17) 0.25764(16) 0.45698(14) 0.0178(5) Uani 1 1 d .
H74A H -0.0664 0.2230 0.4206 0.021 Uiso 1 1 calc R
H74B H 0.0199 0.2937 0.4277 0.021 Uiso 1 1 calc R
C75 C -0.02551(17) 0.30896(16) 0.52921(14) 0.0185(5) Uani 1 1 d .
H75A H -0.0564 0.3518 0.5122 0.022 Uiso 1 1 calc R
H75B H -0.0678 0.2739 0.5492 0.022 Uiso 1 1 calc R
C14 C -0.49868(17) -0.39554(17) 0.07315(15) 0.0220(6) Uani 1 1 d .
H14 H -0.4800 -0.4199 0.0300 0.026 Uiso 1 1 calc R
C41 C 0.09788(19) -0.28870(16) -0.04198(15) 0.0205(5) Uani 1 1 d .
H41 H 0.1631 -0.2830 -0.0293 0.025 Uiso 1 1 calc R
C2 C -0.30638(16) 0.01373(16) 0.33446(14) 0.0175(5) Uani 1 1 d .
H2A H -0.3119 0.0703 0.3508 0.021 Uiso 1 1 calc R
H2B H -0.3674 -0.0180 0.2989 0.021 Uiso 1 1 calc R
C31 C 0.21062(18) -0.10991(15) 0.05709(15) 0.0185(5) Uani 1 1 d .
H31 H 0.1513 -0.1029 0.0302 0.022 Uiso 1 1 calc R
C50 C -0.06601(17) 0.11838(15) 0.18538(13) 0.0153(5) Uani 1 1 d .
H50A H -0.1230 0.0846 0.1889 0.018 Uiso 1 1 calc R
H50B H -0.0845 0.1545 0.1496 0.018 Uiso 1 1 calc R
C51 C -0.00766(17) 0.17024(15) 0.26930(13) 0.0155(5) Uani 1 1 d .
H51A H 0.0476 0.2064 0.2657 0.019 Uiso 1 1 calc R
H51B H -0.0451 0.2041 0.2918 0.019 Uiso 1 1 calc R
C6 C -0.29304(15) -0.15325(15) 0.45344(14) 0.0148(5) Uani 1 1 d .
H6A H -0.3076 -0.1306 0.5022 0.018 Uiso 1 1 calc R
H6B H -0.3240 -0.2114 0.4357 0.018 Uiso 1 1 calc R
C68 C 0.40075(16) 0.33157(15) 0.46187(14) 0.0165(5) Uani 1 1 d .
C62 C 0.37268(17) 0.37860(15) 0.32914(14) 0.0163(5) Uani 1 1 d .
C26 C -0.34742(19) -0.29394(17) -0.01609(15) 0.0246(6) Uani 1 1 d .
H26 H -0.3388 -0.3472 -0.0312 0.029 Uiso 1 1 calc R
C76 C 0.12286(18) 0.41310(15) 0.57378(15) 0.0205(5) Uani 1 1 d .
H76A H 0.1133 0.4665 0.5970 0.025 Uiso 1 1 calc R
H76B H 0.1049 0.4059 0.5155 0.025 Uiso 1 1 calc R
C4 C -0.29767(17) 0.02889(15) 0.47734(14) 0.0180(5) Uani 1 1 d .
H4A H -0.2977 -0.0028 0.5184 0.022 Uiso 1 1 calc R
H4B H -0.3594 0.0419 0.4606 0.022 Uiso 1 1 calc R
C43 C 0.19380(17) -0.27297(16) 0.23107(15) 0.0190(5) Uani 1 1 d .
H43 H 0.2144 -0.2177 0.2581 0.023 Uiso 1 1 calc R
C22 C -0.36238(17) -0.18424(16) 0.08191(15) 0.0195(5) Uani 1 1 d .
H22 H -0.3634 -0.1630 0.1341 0.023 Uiso 1 1 calc R
C45 C 0.1818(2) -0.41592(18) 0.23409(18) 0.0302(7) Uani 1 1 d .
H45 H 0.1951 -0.4566 0.2621 0.036 Uiso 1 1 calc R
C60 C 0.31642(19) 0.57766(16) 0.47299(16) 0.0241(6) Uani 1 1 d .
H60 H 0.3588 0.6280 0.4980 0.029 Uiso 1 1 calc R
C33 C 0.37944(19) -0.06934(17) 0.09069(17) 0.0289(6) Uani 1 1 d .
H33 H 0.4334 -0.0350 0.0884 0.035 Uiso 1 1 calc R
C77 C 0.22575(18) 0.41093(15) 0.60491(15) 0.0213(5) Uani 1 1 d .
H77A H 0.2634 0.4505 0.5854 0.026 Uiso 1 1 calc R
H77B H 0.2463 0.4265 0.6635 0.026 Uiso 1 1 calc R
C32 C 0.29063(19) -0.05913(17) 0.05236(17) 0.0256(6) Uani 1 1 d .
H32 H 0.2845 -0.0182 0.0234 0.031 Uiso 1 1 calc R
C46 C 0.1299(2) -0.43724(18) 0.15341(18) 0.0296(6) Uani 1 1 d .
H46 H 0.1074 -0.4927 0.1271 0.036 Uiso 1 1 calc R
C58 C 0.15782(18) 0.49877(17) 0.41468(16) 0.0239(6) Uani 1 1 d .
H58 H 0.0930 0.4959 0.3999 0.029 Uiso 1 1 calc R
C49 C -0.12533(17) -0.06540(15) 0.13396(13) 0.0156(5) Uani 1 1 d .
H49A H -0.1826 -0.0464 0.1354 0.019 Uiso 1 1 calc R
H49B H -0.1434 -0.1219 0.1025 0.019 Uiso 1 1 calc R
C52 C 0.05653(18) 0.11129(15) 0.11913(14) 0.0184(5) Uani 1 1 d .
H52A H 0.0693 0.1697 0.1441 0.022 Uiso 1 1 calc R
H52B H 0.0280 0.1042 0.0615 0.022 Uiso 1 1 calc R
C57 C 0.19151(17) 0.42744(16) 0.39933(14) 0.0179(5) Uani 1 1 d .
H57 H 0.1488 0.3772 0.3744 0.021 Uiso 1 1 calc R
C15 C -0.28740(16) -0.38736(15) 0.11522(14) 0.0175(5) Uani 1 1 d .
C48 C -0.06879(18) -0.01100(14) 0.09421(13) 0.0163(5) Uani 1 1 d .
H48A H -0.0285 -0.0417 0.0720 0.020 Uiso 1 1 calc R
H48B H -0.1120 0.0035 0.0500 0.020 Uiso 1 1 calc R
C54 C 0.24646(16) 0.27602(15) 0.36155(14) 0.0157(5) Uani 1 1 d .
C37 C -0.03916(17) -0.26968(15) -0.00348(14) 0.0184(5) Uani 1 1 d .
H37 H -0.0674 -0.2511 0.0353 0.022 Uiso 1 1 calc R
C13 C -0.59230(18) -0.41753(18) 0.07165(16) 0.0266(6) Uani 1 1 d .
H13 H -0.6354 -0.4569 0.0284 0.032 Uiso 1 1 calc R
C47 C 0.11102(18) -0.37643(16) 0.11119(16) 0.0208(5) Uani 1 1 d .
H47 H 0.0763 -0.3917 0.0567 0.025 Uiso 1 1 calc R
C24 C -0.3767(2) -0.16730(19) -0.05265(17) 0.0336(7) Uani 1 1 d .
H24 H -0.3853 -0.1351 -0.0908 0.040 Uiso 1 1 calc R
C55 C 0.32858(16) 0.35503(14) 0.39460(14) 0.0145(5) Uani 1 1 d .
C35 C 0.30653(18) -0.18167(17) 0.13731(16) 0.0232(6) Uani 1 1 d .
H35 H 0.3131 -0.2233 0.1655 0.028 Uiso 1 1 calc R
C63 C 0.31632(18) 0.39751(16) 0.26146(15) 0.0205(5) Uani 1 1 d .
H63 H 0.2512 0.3878 0.2524 0.025 Uiso 1 1 calc R
C23 C -0.37797(19) -0.13670(17) 0.02524(16) 0.0265(6) Uani 1 1 d .
H23 H -0.3893 -0.0843 0.0394 0.032 Uiso 1 1 calc R
C72 C 0.49299(18) 0.23164(17) 0.49825(17) 0.0257(6) Uani 1 1 d .
H72 H 0.5126 0.1833 0.4832 0.031 Uiso 1 1 calc R
C64 C 0.3547(2) 0.43039(17) 0.20726(16) 0.0251(6) Uani 1 1 d .
H64 H 0.3153 0.4429 0.1627 0.030 Uiso 1 1 calc R
C67 C 0.46910(18) 0.39345(17) 0.34014(16) 0.0237(6) Uani 1 1 d .
H67 H 0.5087 0.3817 0.3850 0.028 Uiso 1 1 calc R
C38 C -0.09542(19) -0.30676(16) -0.08217(15) 0.0230(6) Uani 1 1 d .
H38 H -0.1607 -0.3129 -0.0954 0.028 Uiso 1 1 calc R
C20 C -0.21045(19) -0.38251(18) 0.08522(17) 0.0297(6) Uani 1 1 d .
H20 H -0.1900 -0.3355 0.0681 0.036 Uiso 1 1 calc R
C73 C 0.43224(18) 0.25979(16) 0.44123(16) 0.0214(5) Uani 1 1 d .
H73 H 0.4117 0.2302 0.3877 0.026 Uiso 1 1 calc R
C69 C 0.43263(17) 0.37426(16) 0.54202(15) 0.0193(5) Uani 1 1 d .
H69 H 0.4120 0.4220 0.5574 0.023 Uiso 1 1 calc R
C25 C -0.3625(2) -0.24582(19) -0.07308(17) 0.0353(7) Uani 1 1 d .
H25 H -0.3629 -0.2671 -0.1257 0.042 Uiso 1 1 calc R
C19 C -0.1636(2) -0.4465(2) 0.0802(2) 0.0442(9) Uani 1 1 d .
H19 H -0.1131 -0.4427 0.0587 0.053 Uiso 1 1 calc R
C18 C -0.1911(3) -0.5154(2) 0.1070(2) 0.0488(10) Uani 1 1 d .
H18 H -0.1599 -0.5585 0.1034 0.059 Uiso 1 1 calc R
C53 C 0.14836(18) 0.08269(16) 0.13352(14) 0.0206(5) Uani 1 1 d .
H53A H 0.1378 0.0276 0.1004 0.025 Uiso 1 1 calc R
H53B H 0.1939 0.1195 0.1181 0.025 Uiso 1 1 calc R
C39 C -0.0549(2) -0.33440(16) -0.14054(15) 0.0240(6) Uani 1 1 d .
H39 H -0.0925 -0.3587 -0.1932 0.029 Uiso 1 1 calc R
C11 C -0.55595(18) -0.32353(17) 0.19897(16) 0.0236(6) Uani 1 1 d .
H11 H -0.5752 -0.2987 0.2416 0.028 Uiso 1 1 calc R
C59 C 0.22005(19) 0.57386(17) 0.45177(16) 0.0249(6) Uani 1 1 d .
H59 H 0.1974 0.6215 0.4624 0.030 Uiso 1 1 calc R
C40 C 0.0418(2) -0.32572(16) -0.12031(15) 0.0240(6) Uani 1 1 d .
H40 H 0.0695 -0.3448 -0.1594 0.029 Uiso 1 1 calc R
C16 C -0.3132(2) -0.45671(17) 0.14337(16) 0.0280(6) Uani 1 1 d .
H16 H -0.3632 -0.4608 0.1654 0.034 Uiso 1 1 calc R
C65 C 0.4510(2) 0.44478(18) 0.21904(16) 0.0285(6) Uani 1 1 d .
H65 H 0.4770 0.4670 0.1828 0.034 Uiso 1 1 calc R
C71 C 0.52491(18) 0.27555(18) 0.57829(17) 0.0269(6) Uani 1 1 d .
H71 H 0.5662 0.2569 0.6170 0.032 Uiso 1 1 calc R
C34 C 0.38692(19) -0.13101(18) 0.13227(18) 0.0303(6) Uani 1 1 d .
H34 H 0.4464 -0.1390 0.1573 0.036 Uiso 1 1 calc R
C66 C 0.50785(19) 0.42574(18) 0.28521(17) 0.0287(6) Uani 1 1 d .
H66 H 0.5728 0.4345 0.2934 0.034 Uiso 1 1 calc R
C17 C -0.2653(3) -0.5202(2) 0.13908(19) 0.0455(9) Uani 1 1 d .
H17 H -0.2835 -0.5664 0.1582 0.055 Uiso 1 1 calc R
C3S C -0.3800(2) 0.0565(2) 0.6554(2) 0.0424(8) Uani 1 1 d .
O1S O 0.6909(3) 0.2784(3) 0.2891(2) 0.1133(14) Uani 1 1 d .
N2S N -0.4084(3) 0.1019(3) 0.6217(2) 0.0817(13) Uani 1 1 d .
C2S C 0.3623(3) -0.2233(3) -0.0844(3) 0.0939(19) Uani 1 1 d .
H2S1 H 0.4205 -0.2248 -0.0461 0.141 Uiso 1 1 calc R
H2S2 H 0.3492 -0.2664 -0.1320 0.141 Uiso 1 1 calc R
H2S3 H 0.3117 -0.2314 -0.0607 0.141 Uiso 1 1 calc R
N1S N 0.3819(4) -0.0781(4) -0.1186(3) 0.1162(18) Uani 1 1 d .
C8S C 0.8455(5) 0.3527(4) 0.2987(3) 0.0966(19) Uani 1 1 d .
H8S1 H 0.8547 0.3073 0.2623 0.145 Uiso 1 1 calc R
H8S2 H 0.9046 0.3794 0.3390 0.145 Uiso 1 1 calc R
H8S3 H 0.8225 0.3915 0.2690 0.145 Uiso 1 1 calc R
C1S C 0.3707(4) -0.1452(4) -0.1057(3) 0.0853(16) Uani 1 1 d .
C7S C 0.7771(4) 0.3219(4) 0.3378(3) 0.110(2) Uani 1 1 d .
H7S1 H 0.8045 0.2872 0.3717 0.131 Uiso 1 1 calc R
H7S2 H 0.7679 0.3688 0.3732 0.131 Uiso 1 1 calc R
C5S C 0.6236(5) 0.2424(5) 0.3303(4) 0.121(2) Uani 1 1 d .
H5S1 H 0.6102 0.2865 0.3660 0.145 Uiso 1 1 calc R
H5S2 H 0.6523 0.2071 0.3627 0.145 Uiso 1 1 calc R
C6S C 0.5294(5) 0.1911(5) 0.2663(4) 0.146(3) Uani 1 1 d .
H6S1 H 0.5010 0.2261 0.2343 0.219 Uiso 1 1 calc R
H6S2 H 0.4867 0.1690 0.2935 0.219 Uiso 1 1 calc R
H6S3 H 0.5425 0.1466 0.2318 0.219 Uiso 1 1 calc R
C4S C -0.3411(3) -0.0005(2) 0.6990(2) 0.0498(9) Uani 1 1 d .
H4S1 H -0.3162 -0.0364 0.6653 0.075 Uiso 1 1 calc R
H4S2 H -0.3898 -0.0327 0.7141 0.075 Uiso 1 1 calc R
H4S3 H -0.2913 0.0296 0.7467 0.075 Uiso 1 1 calc R
H3 H 0.232(2) 0.320(2) 0.528(2) 0.039(9) Uiso 1 1 d .
H4 H 0.200(2) 0.127(2) 0.2413(18) 0.027(9) Uiso 1 1 d .
H1 H -0.108(2) 0.0919(19) 0.5772(19) 0.036(9) Uiso 1 1 d .
H2 H -0.109(2) 0.061(2) 0.333(2) 0.035(11) Uiso 1 1 d .

loop_
_atom_site_aniso_label
_atom_site_aniso_U_11
_atom_site_aniso_U_22
_atom_site_aniso_U_33
_atom_site_aniso_U_23
_atom_site_aniso_U_13
_atom_site_aniso_U_12
Mn3 0.01317(16) 0.00994(18) 0.00975(16) 0.00160(13) 0.00410(13) -0.00132(13)
Mn1 0.00948(16) 0.01044(17) 0.00932(16) 0.00173(13) 0.00211(13) 0.00031(13)
Mn4 0.01155(16) 0.01012(17) 0.00854(16) 0.00132(13) 0.00319(13) -0.00056(13)
Mn2 0.01107(16) 0.00888(17) 0.00963(16) 0.00239(13) 0.00346(13) -0.00107(13)
Mn5 0.01084(16) 0.01022(17) 0.00942(16) 0.00164(13) 0.00306(13) -0.00080(13)
F2 0.0115(6) 0.0134(7) 0.0110(6) 0.0038(5) 0.0030(5) -0.0012(5)
F4 0.0143(6) 0.0151(7) 0.0135(6) 0.0009(5) 0.0053(5) 0.0006(5)
N1 0.0133(9) 0.0142(10) 0.0133(9) 0.0032(8) 0.0041(8) 0.0007(8)
F3 0.0148(6) 0.0148(7) 0.0112(6) 0.0038(5) 0.0034(5) -0.0010(5)
F1 0.0173(7) 0.0113(7) 0.0117(6) 0.0013(5) 0.0058(5) -0.0004(5)
O12 0.0093(7) 0.0149(8) 0.0115(8) 0.0021(6) 0.0028(6) 0.0004(6)
O13 0.0150(8) 0.0135(8) 0.0126(8) 0.0020(7) 0.0036(6) 0.0039(7)
O10 0.0178(8) 0.0148(9) 0.0156(8) 0.0049(7) 0.0057(7) -0.0032(7)
O6 0.0126(7) 0.0126(8) 0.0084(7) 0.0025(6) 0.0011(6) -0.0015(6)
O2 0.0154(8) 0.0186(9) 0.0117(8) 0.0025(7) 0.0021(7) 0.0043(7)
O7 0.0197(8) 0.0116(9) 0.0180(8) 0.0026(7) 0.0095(7) 0.0005(7)
O9 0.0170(8) 0.0124(8) 0.0100(7) 0.0034(6) 0.0029(6) 0.0000(6)
O15 0.0131(8) 0.0192(9) 0.0132(8) 0.0027(7) 0.0040(6) -0.0010(7)
O5 0.0169(8) 0.0125(8) 0.0163(8) 0.0025(7) 0.0087(7) 0.0006(7)
O14 0.0209(9) 0.0151(9) 0.0150(9) 0.0016(7) 0.0075(7) -0.0015(7)
O4 0.0178(8) 0.0135(8) 0.0185(8) 0.0069(7) 0.0111(7) 0.0054(7)
O1 0.0109(8) 0.0257(10) 0.0186(9) 0.0089(8) 0.0048(7) 0.0015(7)
O8 0.0222(9) 0.0139(10) 0.0155(9) 0.0008(8) 0.0068(7) -0.0032(7)
O3 0.0141(8) 0.0167(9) 0.0135(8) 0.0037(7) 0.0020(7) -0.0045(7)
C42 0.0139(11) 0.0167(12) 0.0209(12) 0.0083(10) 0.0107(10) 0.0039(9)
C9 0.0138(11) 0.0145(12) 0.0131(11) 0.0042(9) 0.0019(9) -0.0010(9)
N3 0.0212(10) 0.0119(10) 0.0132(10) 0.0027(8) 0.0090(8) 0.0013(8)
C29 0.0119(10) 0.0121(12) 0.0151(11) 0.0028(9) 0.0060(9) 0.0016(9)
C10 0.0152(11) 0.0213(14) 0.0155(12) 0.0002(10) 0.0012(10) 0.0014(10)
O11 0.0314(10) 0.0184(10) 0.0169(9) -0.0013(7) 0.0079(8) -0.0073(8)
C1 0.0176(12) 0.0249(14) 0.0138(12) 0.0073(10) 0.0014(10) 0.0041(10)
C78 0.0311(14) 0.0127(12) 0.0149(12) 0.0029(10) 0.0123(10) 0.0065(10)
C21 0.0102(10) 0.0176(13) 0.0141(11) 0.0025(10) 0.0022(9) -0.0042(9)
C8 0.0117(10) 0.0139(12) 0.0107(11) -0.0003(9) 0.0017(9) -0.0017(9)
C27 0.0214(12) 0.0159(12) 0.0159(12) 0.0052(10) 0.0106(10) 0.0067(10)
C61 0.0172(12) 0.0162(13) 0.0214(13) 0.0057(10) 0.0064(10) -0.0003(10)
C7 0.0118(10) 0.0114(12) 0.0153(11) 0.0014(9) 0.0030(9) 0.0001(9)
C5 0.0113(10) 0.0145(12) 0.0170(12) 0.0004(10) 0.0023(9) -0.0007(9)
C36 0.0198(12) 0.0088(11) 0.0154(11) 0.0051(9) 0.0070(10) 0.0017(9)
N2 0.0215(10) 0.0128(10) 0.0119(9) 0.0033(8) 0.0066(8) 0.0004(8)
C28 0.0129(10) 0.0150(12) 0.0102(11) 0.0033(9) 0.0022(9) 0.0023(9)
C70 0.0179(12) 0.0293(15) 0.0220(13) 0.0099(12) 0.0041(10) -0.0018(11)
C30 0.0185(12) 0.0127(12) 0.0141(11) 0.0015(9) 0.0083(9) 0.0028(9)
C12 0.0141(12) 0.0323(16) 0.0298(15) 0.0138(13) 0.0056(11) 0.0023(11)
C3 0.0184(12) 0.0155(13) 0.0184(12) 0.0005(10) 0.0045(10) 0.0057(10)
C56 0.0176(11) 0.0140(12) 0.0129(11) 0.0068(9) 0.0055(9) -0.0016(9)
C44 0.0213(13) 0.0415(18) 0.0232(13) 0.0182(13) 0.0117(11) 0.0130(12)
C74 0.0183(12) 0.0218(13) 0.0142(11) 0.0055(10) 0.0037(10) 0.0075(10)
C75 0.0182(12) 0.0203(13) 0.0172(12) 0.0038(10) 0.0048(10) 0.0064(10)
C14 0.0177(12) 0.0266(15) 0.0171(12) 0.0009(11) 0.0041(10) -0.0022(11)
C41 0.0226(13) 0.0207(14) 0.0193(12) 0.0033(11) 0.0077(10) 0.0068(11)
C2 0.0130(11) 0.0219(13) 0.0163(12) 0.0065(10) 0.0008(9) 0.0038(10)
C31 0.0209(12) 0.0178(13) 0.0197(12) 0.0045(10) 0.0105(10) 0.0044(10)
C50 0.0202(12) 0.0156(12) 0.0111(11) 0.0051(9) 0.0045(9) 0.0043(10)
C51 0.0219(12) 0.0124(12) 0.0118(11) 0.0045(9) 0.0038(9) 0.0028(9)
C6 0.0099(10) 0.0147(12) 0.0180(12) 0.0029(10) 0.0048(9) -0.0020(9)
C68 0.0127(11) 0.0167(12) 0.0201(12) 0.0071(10) 0.0063(9) -0.0021(9)
C62 0.0206(12) 0.0107(12) 0.0169(12) 0.0025(9) 0.0080(10) -0.0020(9)
C26 0.0327(15) 0.0209(14) 0.0199(13) 0.0031(11) 0.0119(12) 0.0005(11)
C76 0.0294(14) 0.0125(12) 0.0215(13) 0.0058(10) 0.0120(11) 0.0007(10)
C4 0.0175(12) 0.0189(13) 0.0184(12) 0.0030(10) 0.0068(10) 0.0053(10)
C43 0.0177(12) 0.0232(14) 0.0203(12) 0.0096(11) 0.0096(10) 0.0049(10)
C22 0.0173(12) 0.0198(13) 0.0182(12) 0.0020(10) 0.0034(10) 0.0003(10)
C45 0.0342(16) 0.0334(17) 0.0426(17) 0.0292(14) 0.0241(14) 0.0191(13)
C60 0.0282(14) 0.0154(13) 0.0271(14) 0.0047(11) 0.0096(12) -0.0019(11)
C33 0.0236(14) 0.0240(15) 0.0401(16) 0.0057(13) 0.0183(13) -0.0046(11)
C77 0.0287(14) 0.0130(12) 0.0195(13) -0.0006(10) 0.0118(11) -0.0056(10)
C32 0.0311(15) 0.0196(14) 0.0331(15) 0.0119(12) 0.0193(13) 0.0028(11)
C46 0.0335(15) 0.0189(14) 0.0444(17) 0.0146(13) 0.0196(14) 0.0068(12)
C58 0.0197(13) 0.0299(16) 0.0291(14) 0.0184(12) 0.0100(11) 0.0082(11)
C49 0.0190(12) 0.0137(12) 0.0109(11) 0.0030(9) 0.0010(9) 0.0002(9)
C52 0.0291(13) 0.0149(13) 0.0120(11) 0.0039(10) 0.0091(10) 0.0013(10)
C57 0.0174(12) 0.0178(13) 0.0186(12) 0.0081(10) 0.0064(10) -0.0018(10)
C15 0.0144(11) 0.0163(13) 0.0148(11) -0.0040(10) -0.0005(9) 0.0005(9)
C48 0.0238(12) 0.0133(12) 0.0091(11) 0.0019(9) 0.0018(9) 0.0026(10)
C54 0.0148(11) 0.0127(12) 0.0184(12) 0.0059(10) 0.0039(9) -0.0012(9)
C37 0.0214(12) 0.0179(13) 0.0160(12) 0.0043(10) 0.0079(10) 0.0007(10)
C13 0.0163(12) 0.0311(16) 0.0230(14) 0.0031(12) -0.0004(11) -0.0072(11)
C47 0.0214(12) 0.0179(13) 0.0264(13) 0.0083(11) 0.0098(11) 0.0054(10)
C24 0.0380(17) 0.0317(17) 0.0285(15) 0.0181(13) 0.0040(13) -0.0018(13)
C55 0.0140(11) 0.0121(12) 0.0152(11) 0.0032(9) 0.0047(9) -0.0036(9)
C35 0.0194(12) 0.0258(15) 0.0283(14) 0.0098(12) 0.0113(11) 0.0057(11)
C63 0.0180(12) 0.0221(14) 0.0215(13) 0.0064(11) 0.0074(10) 0.0008(10)
C23 0.0229(13) 0.0227(15) 0.0308(15) 0.0088(12) 0.0029(12) 0.0015(11)
C72 0.0216(13) 0.0221(14) 0.0380(16) 0.0126(12) 0.0139(12) 0.0033(11)
C64 0.0296(14) 0.0254(15) 0.0200(13) 0.0081(11) 0.0084(11) 0.0009(12)
C67 0.0208(13) 0.0281(15) 0.0215(13) 0.0081(11) 0.0077(11) -0.0016(11)
C38 0.0208(13) 0.0214(14) 0.0219(13) 0.0065(11) 0.0016(11) -0.0027(11)
C20 0.0189(13) 0.0287(16) 0.0349(16) -0.0050(13) 0.0070(12) 0.0022(11)
C73 0.0201(12) 0.0191(14) 0.0255(13) 0.0072(11) 0.0086(11) 0.0010(10)
C69 0.0156(11) 0.0185(13) 0.0217(13) 0.0052(10) 0.0056(10) -0.0029(10)
C25 0.052(2) 0.0347(18) 0.0165(13) 0.0068(13) 0.0112(13) 0.0005(15)
C19 0.0257(16) 0.044(2) 0.052(2) -0.0150(17) 0.0042(15) 0.0155(15)
C18 0.053(2) 0.040(2) 0.0432(19) -0.0086(16) -0.0046(17) 0.0325(18)
C53 0.0288(14) 0.0183(13) 0.0163(12) 0.0042(10) 0.0127(11) -0.0007(11)
C39 0.0329(15) 0.0163(13) 0.0155(12) 0.0019(10) -0.0004(11) -0.0004(11)
C11 0.0181(12) 0.0339(16) 0.0222(13) 0.0096(12) 0.0082(11) 0.0081(11)
C59 0.0307(15) 0.0224(15) 0.0301(15) 0.0125(12) 0.0161(12) 0.0106(12)
C40 0.0348(15) 0.0196(14) 0.0179(13) 0.0003(11) 0.0100(11) 0.0080(12)
C16 0.0359(16) 0.0234(15) 0.0218(14) 0.0036(12) 0.0041(12) 0.0078(12)
C65 0.0312(15) 0.0305(16) 0.0239(14) 0.0074(12) 0.0147(12) -0.0046(12)
C71 0.0171(12) 0.0333(16) 0.0311(15) 0.0186(13) 0.0035(11) 0.0014(11)
C34 0.0168(13) 0.0364(17) 0.0391(16) 0.0092(14) 0.0116(12) 0.0039(12)
C66 0.0188(13) 0.0365(17) 0.0309(15) 0.0087(13) 0.0128(12) -0.0035(12)
C17 0.067(2) 0.0291(18) 0.0369(18) 0.0074(15) 0.0015(17) 0.0226(17)
C3S 0.0379(18) 0.051(2) 0.0427(19) 0.0070(17) 0.0171(16) 0.0176(17)
O1S 0.127(4) 0.138(4) 0.076(2) 0.010(2) 0.033(3) 0.046(3)
N2S 0.105(3) 0.092(3) 0.077(3) 0.039(2) 0.038(2) 0.065(3)
C2S 0.074(3) 0.082(4) 0.099(4) -0.046(3) 0.052(3) -0.031(3)
N1S 0.122(4) 0.155(6) 0.088(3) 0.045(4) 0.044(3) 0.040(4)
C8S 0.136(5) 0.105(4) 0.086(4) 0.037(3) 0.054(4) 0.077(4)
C1S 0.076(4) 0.099(5) 0.089(4) 0.027(4) 0.041(3) 0.010(3)
C7S 0.081(4) 0.154(6) 0.061(3) -0.010(4) -0.029(3) 0.055(4)
C5S 0.142(6) 0.144(6) 0.096(5) 0.009(4) 0.055(5) 0.076(5)
C6S 0.143(7) 0.149(7) 0.123(6) -0.045(5) 0.062(5) 0.015(5)
C4S 0.056(2) 0.051(2) 0.049(2) 0.0137(18) 0.0187(18) 0.0233(19)

loop_
_atom_type_symbol
_atom_type_description
_atom_type_scat_dispersion_real
_atom_type_scat_dispersion_imag
_atom_type_scat_source
C C 0.0033 0.0016 'International Tables Vol C Tables 4.2.6.8 and 6.1.1.4'
H H 0.0000 0.0000 'International Tables Vol C Tables 4.2.6.8 and 6.1.1.4'
N N 0.0061 0.0033 'International Tables Vol C Tables 4.2.6.8 and 6.1.1.4'
Mn Mn 0.3368 0.7283 'International Tables Vol C Tables 4.2.6.8 and 6.1.1.4'
O O 0.0106 0.0060 'International Tables Vol C Tables 4.2.6.8 and 6.1.1.4'
F F 0.0171 0.0103 'International Tables Vol C Tables 4.2.6.8 and 6.1.1.4'

loop_
_geom_angle_atom_site_label_1
_geom_angle_atom_site_label_2
_geom_angle_atom_site_label_3
_geom_angle
_geom_angle_site_symmetry_1
_geom_angle_site_symmetry_3
F4 Mn3 F3 80.43(5) . .
F4 Mn3 O6 137.14(5) . .
F3 Mn3 O6 72.05(5) . .
F4 Mn3 O8 79.82(6) . .
F3 Mn3 O8 136.54(6) . .
O6 Mn3 O8 141.84(6) . .
F4 Mn3 O7 120.25(6) . .
F3 Mn3 O7 78.69(5) . .
O6 Mn3 O7 86.16(6) . .
O8 Mn3 O7 78.58(6) . .
F4 Mn3 O9 70.39(5) . .
F3 Mn3 O9 108.73(5) . .
O6 Mn3 O9 87.89(6) . .
O8 Mn3 O9 100.38(6) . .
O7 Mn3 O9 168.53(6) . .
F4 Mn3 N2 130.66(6) . .
F3 Mn3 N2 144.01(6) . .
O6 Mn3 N2 72.17(6) . .
O8 Mn3 N2 74.63(7) . .
O7 Mn3 N2 95.16(6) . .
O9 Mn3 N2 73.66(6) . .
F1 Mn1 F2 103.94(5) . 2_556
F1 Mn1 F2 86.42(5) . .
F2 Mn1 F2 76.14(5) 2_556 .
F1 Mn1 O2 172.86(6) . .
F2 Mn1 O2 83.11(6) 2_556 .
F2 Mn1 O2 96.53(6) . .
F1 Mn1 O1 87.17(6) . .
F2 Mn1 O1 153.07(6) 2_556 .
F2 Mn1 O1 80.25(6) . .
O2 Mn1 O1 86.93(7) . .
F1 Mn1 N1 99.03(6) . .
F2 Mn1 N1 128.29(6) 2_556 .
F2 Mn1 N1 151.59(6) . .
O2 Mn1 N1 75.32(6) . .
O1 Mn1 N1 72.27(7) . .
F1 Mn1 O12 72.31(5) . 2_556
F2 Mn1 O12 71.83(5) 2_556 2_556
F2 Mn1 O12 135.32(5) . 2_556
O2 Mn1 O12 109.42(6) . 2_556
O1 Mn1 O12 135.08(6) . 2_556
N1 Mn1 O12 72.17(6) . 2_556
O13 Mn4 F4 173.79(6) . .
O13 Mn4 O9 100.13(7) . .
F4 Mn4 O9 85.44(6) . .
O13 Mn4 O12 82.23(7) . .
F4 Mn4 O12 91.76(6) . .
O9 Mn4 O12 167.90(7) . .
O13 Mn4 F2 86.87(6) . .
F4 Mn4 F2 90.82(5) . .
O9 Mn4 F2 85.98(6) . .
O12 Mn4 F2 82.30(6) . .
O13 Mn4 O10 89.67(7) . .
F4 Mn4 O10 92.19(6) . .
O9 Mn4 O10 98.91(6) . .
O12 Mn4 O10 92.95(6) . .
F2 Mn4 O10 174.45(5) . .
O4 Mn2 O6 173.89(7) . .
O4 Mn2 F3 94.20(6) . .
O6 Mn2 F3 83.97(6) . .
O4 Mn2 O3 91.33(7) . .
O6 Mn2 O3 90.20(7) . .
F3 Mn2 O3 173.60(6) . .
O4 Mn2 F1 79.32(6) . .
O6 Mn2 F1 94.81(6) . .
F3 Mn2 F1 89.08(5) . .
O3 Mn2 F1 88.78(6) . .
O4 Mn2 O5 93.04(6) . .
O6 Mn2 O5 92.66(6) . .
F3 Mn2 O5 86.39(6) . .
O3 Mn2 O5 96.55(7) . .
F1 Mn2 O5 170.81(6) . .
O13 Mn5 O4 111.16(6) . 2_556
O13 Mn5 F1 104.76(5) . 2_556
O4 Mn5 F1 71.24(5) 2_556 2_556
O13 Mn5 O15 164.49(6) . .
O4 Mn5 O15 83.26(6) 2_556 .
F1 Mn5 O15 84.87(5) 2_556 .
O13 Mn5 O12 68.71(6) . .
O4 Mn5 O12 144.50(6) 2_556 .
F1 Mn5 O12 74.59(5) 2_556 .
O15 Mn5 O12 103.15(6) . .
O13 Mn5 O14 85.87(6) . .
O4 Mn5 O14 132.65(6) 2_556 .
F1 Mn5 O14 148.88(6) 2_556 .
O15 Mn5 O14 79.88(6) . .
O12 Mn5 O14 82.66(6) . .
O13 Mn5 N3 72.91(6) . .
O4 Mn5 N3 70.82(6) 2_556 .
F1 Mn5 N3 137.78(6) 2_556 .
O15 Mn5 N3 108.26(6) . .
O12 Mn5 N3 135.67(6) . .
O14 Mn5 N3 73.16(6) . .
Mn1 F2 Mn1 103.86(5) 2_556 .
Mn1 F2 Mn4 104.61(5) 2_556 .
Mn1 F2 Mn4 142.47(6) . .
Mn4 F4 Mn3 103.96(6) . .
C5 N1 C4 112.29(18) . .
C5 N1 C2 109.95(18) . .
C4 N1 C2 111.33(18) . .
C5 N1 Mn1 107.73(13) . .
C4 N1 Mn1 105.98(13) . .
C2 N1 Mn1 109.39(13) . .
Mn2 F3 Mn3 99.67(5) . .
Mn1 F1 Mn2 148.16(7) . .
Mn1 F1 Mn5 111.26(5) . 2_556
Mn2 F1 Mn5 97.35(5) . 2_556
C6 O12 Mn4 122.01(13) 2_556 .
C6 O12 Mn5 118.18(13) 2_556 .
Mn4 O12 Mn5 101.79(7) . .
C6 O12 Mn1 113.42(13) 2_556 2_556
Mn4 O12 Mn1 100.30(6) . 2_556
Mn5 O12 Mn1 96.99(6) . 2_556
C74 O13 Mn4 127.79(14) . .
C74 O13 Mn5 121.90(13) . .
Mn4 O13 Mn5 106.94(7) . .
C54 O10 Mn4 136.32(15) . .
C49 O6 Mn2 124.07(14) . .
C49 O6 Mn3 118.83(13) . .
Mn2 O6 Mn3 102.14(7) . .
C3 O2 Mn1 116.09(14) . .
C3 O2 H1 111(2) . .
Mn1 O2 H1 114(2) . .
C28 O7 Mn3 130.85(15) . .
C51 O9 Mn4 128.49(14) . .
C51 O9 Mn3 113.20(13) . .
Mn4 O9 Mn3 98.28(7) . .
C7 O15 Mn5 128.23(15) 2_556 .
C28 O5 Mn2 126.21(15) . .
C77 O14 Mn5 110.59(14) . .
C77 O14 H3 110(2) . .
Mn5 O14 H3 110(2) . .
C27 O4 Mn2 127.54(13) . .
C27 O4 Mn5 124.80(13) . 2_556
Mn2 O4 Mn5 107.44(7) . 2_556
C1 O1 Mn1 107.68(14) . .
C1 O1 H2 114(3) . .
Mn1 O1 H2 109(3) . .
C53 O8 Mn3 110.23(14) . .
C53 O8 H4 107(2) . .
Mn3 O8 H4 110(2) . .
C7 O3 Mn2 131.01(15) . .
C47 C42 C43 117.8(2) . .
C47 C42 C29 123.1(2) . .
C43 C42 C29 119.1(2) . .
C10 C9 C14 117.8(2) . .
C10 C9 C8 124.7(2) . .
C14 C9 C8 117.3(2) . .
C78 N3 C75 113.19(19) . .
C78 N3 C76 111.29(19) . .
C75 N3 C76 112.21(19) . .
C78 N3 Mn5 106.10(13) . .
C75 N3 Mn5 102.97(14) . .
C76 N3 Mn5 110.58(14) . .
C36 C29 C30 108.39(18) . .
C36 C29 C42 110.14(19) . .
C30 C29 C42 112.01(18) . .
C36 C29 C28 110.42(18) . .
C30 C29 C28 109.44(18) . .
C42 C29 C28 106.44(18) . .
C9 C10 C11 120.7(2) . .
C9 C10 H10 119.6 . .
C11 C10 H10 119.6 . .
O1 C1 C2 105.06(19) . .
O1 C1 H1A 110.7 . .
C2 C1 H1A 110.7 . .
O1 C1 H1B 110.7 . .
C2 C1 H1B 110.7 . .
H1A C1 H1B 108.8 . .
N3 C78 C27 111.00(19) . 2_556
N3 C78 H78A 109.4 . .
C27 C78 H78A 109.4 2_556 .
N3 C78 H78B 109.4 . .
C27 C78 H78B 109.4 2_556 .
H78A C78 H78B 108.0 . .
C26 C21 C22 117.5(2) . .
C26 C21 C8 124.3(2) . .
C22 C21 C8 118.1(2) . .
C9 C8 C15 111.76(19) . .
C9 C8 C21 104.74(18) . .
C15 C8 C21 116.33(19) . .
C9 C8 C7 116.14(19) . .
C15 C8 C7 99.36(17) . .
C21 C8 C7 108.94(18) . .
O4 C27 C78 107.89(19) . 2_556
O4 C27 H27A 110.1 . .
C78 C27 H27A 110.1 2_556 .
O4 C27 H27B 110.1 . .
C78 C27 H27B 110.1 2_556 .
H27A C27 H27B 108.4 . .
C60 C61 C56 121.7(2) . .
C60 C61 H61 119.2 . .
C56 C61 H61 119.2 . .
O15 C7 O3 127.0(2) 2_556 .
O15 C7 C8 119.7(2) 2_556 .
O3 C7 C8 113.05(19) . .
N1 C5 C6 113.41(19) . .
N1 C5 H5A 108.9 . .
C6 C5 H5A 108.9 . .
N1 C5 H5B 108.9 . .
C6 C5 H5B 108.9 . .
H5A C5 H5B 107.7 . .
C41 C36 C37 117.3(2) . .
C41 C36 C29 119.0(2) . .
C37 C36 C29 123.6(2) . .
C52 N2 C48 112.24(18) . .
C52 N2 C50 111.20(18) . .
C48 N2 C50 113.09(19) . .
C52 N2 Mn3 109.64(14) . .
C48 N2 Mn3 101.27(13) . .
C50 N2 Mn3 108.89(13) . .
O7 C28 O5 126.0(2) . .
O7 C28 C29 118.6(2) . .
O5 C28 C29 115.4(2) . .
C71 C70 C69 120.1(3) . .
C71 C70 H70 119.9 . .
C69 C70 H70 119.9 . .
C35 C30 C31 117.3(2) . .
C35 C30 C29 124.1(2) . .
C31 C30 C29 118.6(2) . .
C13 C12 C11 119.6(2) . .
C13 C12 H12 120.2 . .
C11 C12 H12 120.2 . .
O2 C3 C4 110.80(19) . .
O2 C3 H3A 109.5 . .
C4 C3 H3A 109.5 . .
O2 C3 H3B 109.5 . .
C4 C3 H3B 109.5 . .
H3A C3 H3B 108.1 . .
C61 C56 C57 117.5(2) . .
C61 C56 C55 119.6(2) . .
C57 C56 C55 122.3(2) . .
C43 C44 C45 120.1(2) . .
C43 C44 H44 120.0 . .
C45 C44 H44 120.0 . .
O13 C74 C75 109.05(18) . .
O13 C74 H74A 109.9 . .
C75 C74 H74A 109.9 . .
O13 C74 H74B 109.9 . .
C75 C74 H74B 109.9 . .
H74A C74 H74B 108.3 . .
N3 C75 C74 111.8(2) . .
N3 C75 H75A 109.3 . .
C74 C75 H75A 109.3 . .
N3 C75 H75B 109.3 . .
C74 C75 H75B 109.3 . .
H75A C75 H75B 107.9 . .
C13 C14 C9 121.8(2) . .
C13 C14 H14 119.1 . .
C9 C14 H14 119.1 . .
C40 C41 C36 121.5(2) . .
C40 C41 H41 119.3 . .
C36 C41 H41 119.3 . .
N1 C2 C1 110.97(18) . .
N1 C2 H2A 109.4 . .
C1 C2 H2A 109.4 . .
N1 C2 H2B 109.4 . .
C1 C2 H2B 109.4 . .
H2A C2 H2B 108.0 . .
C32 C31 C30 121.7(2) . .
C32 C31 H31 119.1 . .
C30 C31 H31 119.1 . .
N2 C50 C51 109.95(19) . .
N2 C50 H50A 109.7 . .
C51 C50 H50A 109.7 . .
N2 C50 H50B 109.7 . .
C51 C50 H50B 109.7 . .
H50A C50 H50B 108.2 . .
O9 C51 C50 108.37(18) . .
O9 C51 H51A 110.0 . .
C50 C51 H51A 110.0 . .
O9 C51 H51B 110.0 . .
C50 C51 H51B 110.0 . .
H51A C51 H51B 108.4 . .
O12 C6 C5 109.93(18) 2_556 .
O12 C6 H6A 109.7 2_556 .
C5 C6 H6A 109.7 . .
O12 C6 H6B 109.7 2_556 .
C5 C6 H6B 109.7 . .
H6A C6 H6B 108.2 . .
C69 C68 C73 117.9(2) . .
C69 C68 C55 124.6(2) . .
C73 C68 C55 117.4(2) . .
C67 C62 C63 117.3(2) . .
C67 C62 C55 122.6(2) . .
C63 C62 C55 119.4(2) . .
C21 C26 C25 120.6(3) . .
C21 C26 H26 119.7 . .
C25 C26 H26 119.7 . .
N3 C76 C77 110.8(2) . .
N3 C76 H76A 109.5 . .
C77 C76 H76A 109.5 . .
N3 C76 H76B 109.5 . .
C77 C76 H76B 109.5 . .
H76A C76 H76B 108.1 . .
N1 C4 C3 110.68(19) . .
N1 C4 H4A 109.5 . .
C3 C4 H4A 109.5 . .
N1 C4 H4B 109.5 . .
C3 C4 H4B 109.5 . .
H4A C4 H4B 108.1 . .
C44 C43 C42 121.4(3) . .
C44 C43 H43 119.3 . .
C42 C43 H43 119.3 . .
C23 C22 C21 121.9(2) . .
C23 C22 H22 119.0 . .
C21 C22 H22 119.0 . .
C46 C45 C44 119.3(2) . .
C46 C45 H45 120.4 . .
C44 C45 H45 120.4 . .
C61 C60 C59 120.1(2) . .
C61 C60 H60 120.0 . .
C59 C60 H60 120.0 . .
C34 C33 C32 119.1(2) . .
C34 C33 H33 120.5 . .
C32 C33 H33 120.5 . .
O14 C77 C76 110.8(2) . .
O14 C77 H77A 109.5 . .
C76 C77 H77A 109.5 . .
O14 C77 H77B 109.5 . .
C76 C77 H77B 109.5 . .
H77A C77 H77B 108.1 . .
C33 C32 C31 120.1(2) . .
C33 C32 H32 120.0 . .
C31 C32 H32 120.0 . .
C45 C46 C47 120.5(3) . .
C45 C46 H46 119.8 . .
C47 C46 H46 119.8 . .
C59 C58 C57 120.3(2) . .
C59 C58 H58 119.8 . .
C57 C58 H58 119.8 . .
O6 C49 C48 110.18(18) . .
O6 C49 H49A 109.6 . .
C48 C49 H49A 109.6 . .
O6 C49 H49B 109.6 . .
C48 C49 H49B 109.6 . .
H49A C49 H49B 108.1 . .
N2 C52 C53 111.61(19) . .
N2 C52 H52A 109.3 . .
C53 C52 H52A 109.3 . .
N2 C52 H52B 109.3 . .
C53 C52 H52B 109.3 . .
H52A C52 H52B 108.0 . .
C58 C57 C56 121.0(2) . .
C58 C57 H57 119.5 . .
C56 C57 H57 119.5 . .
C16 C15 C20 117.8(2) . .
C16 C15 C8 120.6(2) . .
C20 C15 C8 120.9(2) . .
N2 C48 C49 111.48(18) . .
N2 C48 H48A 109.3 . .
C49 C48 H48A 109.3 . .
N2 C48 H48B 109.3 . .
C49 C48 H48B 109.3 . .
H48A C48 H48B 108.0 . .
O11 C54 O10 126.2(2) . .
O11 C54 C55 118.5(2) . .
O10 C54 C55 115.2(2) . .
C38 C37 C36 121.1(2) . .
C38 C37 H37 119.4 . .
C36 C37 H37 119.4 . .
C12 C13 C14 119.6(2) . .
C12 C13 H13 120.2 . .
C14 C13 H13 120.2 . .
C42 C47 C46 120.9(2) . .
C42 C47 H47 119.5 . .
C46 C47 H47 119.5 . .
C25 C24 C23 119.3(3) . .
C25 C24 H24 120.4 . .
C23 C24 H24 120.4 . .
C56 C55 C68 116.14(19) . .
C56 C55 C62 103.72(18) . .
C68 C55 C62 111.46(19) . .
C56 C55 C54 109.27(18) . .
C68 C55 C54 103.48(18) . .
C62 C55 C54 113.07(19) . .
C30 C35 C34 121.0(2) . .
C30 C35 H35 119.5 . .
C34 C35 H35 119.5 . .
C64 C63 C62 121.6(2) . .
C64 C63 H63 119.2 . .
C62 C63 H63 119.2 . .
C22 C23 C24 119.8(3) . .
C22 C23 H23 120.1 . .
C24 C23 H23 120.1 . .
C73 C72 C71 119.9(3) . .
C73 C72 H72 120.1 . .
C71 C72 H72 120.1 . .
C65 C64 C63 120.3(2) . .
C65 C64 H64 119.8 . .
C63 C64 H64 119.8 . .
C62 C67 C66 121.2(2) . .
C62 C67 H67 119.4 . .
C66 C67 H67 119.4 . .
C39 C38 C37 120.3(2) . .
C39 C38 H38 119.9 . .
C37 C38 H38 119.9 . .
C19 C20 C15 121.1(3) . .
C19 C20 H20 119.4 . .
C15 C20 H20 119.4 . .
C72 C73 C68 121.5(2) . .
C72 C73 H73 119.2 . .
C68 C73 H73 119.2 . .
C68 C69 C70 121.0(2) . .
C68 C69 H69 119.5 . .
C70 C69 H69 119.5 . .
C24 C25 C26 120.9(3) . .
C24 C25 H25 119.5 . .
C26 C25 H25 119.5 . .
C18 C19 C20 120.3(3) . .
C18 C19 H19 119.9 . .
C20 C19 H19 119.9 . .
C17 C18 C19 119.4(3) . .
C17 C18 H18 120.3 . .
C19 C18 H18 120.3 . .
O8 C53 C52 110.23(19) . .
O8 C53 H53A 109.6 . .
C52 C53 H53A 109.6 . .
O8 C53 H53B 109.6 . .
C52 C53 H53B 109.6 . .
H53A C53 H53B 108.1 . .
C38 C39 C40 119.5(2) . .
C38 C39 H39 120.2 . .
C40 C39 H39 120.3 . .
C12 C11 C10 120.5(2) . .
C12 C11 H11 119.7 . .
C10 C11 H11 119.7 . .
C58 C59 C60 119.4(2) . .
C58 C59 H59 120.3 . .
C60 C59 H59 120.3 . .
C39 C40 C41 120.2(2) . .
C39 C40 H40 119.9 . .
C41 C40 H40 119.9 . .
C15 C16 C17 120.7(3) . .
C15 C16 H16 119.6 . .
C17 C16 H16 119.6 . .
C66 C65 C64 118.9(2) . .
C66 C65 H65 120.6 . .
C64 C65 H65 120.6 . .
C70 C71 C72 119.6(2) . .
C70 C71 H71 120.2 . .
C72 C71 H71 120.2 . .
C33 C34 C35 120.8(3) . .
C33 C34 H34 119.6 . .
C35 C34 H34 119.6 . .
C65 C66 C67 120.6(2) . .
C65 C66 H66 119.7 . .
C67 C66 H66 119.7 . .
C18 C17 C16 120.6(3) . .
C18 C17 H17 119.7 . .
C16 C17 H17 119.7 . .
N2S C3S C4S 178.5(5) . .
C7S O1S C5S 116.4(5) . .
C1S C2S H2S1 109.5 . .
C1S C2S H2S2 109.5 . .
H2S1 C2S H2S2 109.5 . .
C1S C2S H2S3 109.5 . .
H2S1 C2S H2S3 109.5 . .
H2S2 C2S H2S3 109.5 . .
C7S C8S H8S1 109.5 . .
C7S C8S H8S2 109.5 . .
H8S1 C8S H8S2 109.5 . .
C7S C8S H8S3 109.5 . .
H8S1 C8S H8S3 109.5 . .
H8S2 C8S H8S3 109.5 . .
N1S C1S C2S 175.7(7) . .
O1S C7S C8S 117.2(5) . .
O1S C7S H7S1 108.0 . .
C8S C7S H7S1 108.0 . .
O1S C7S H7S2 108.0 . .
C8S C7S H7S2 108.0 . .
H7S1 C7S H7S2 107.3 . .
O1S C5S C6S 110.4(5) . .
O1S C5S H5S1 109.6 . .
C6S C5S H5S1 109.6 . .
O1S C5S H5S2 109.6 . .
C6S C5S H5S2 109.6 . .
H5S1 C5S H5S2 108.1 . .
C5S C6S H6S1 109.5 . .
C5S C6S H6S2 109.5 . .
H6S1 C6S H6S2 109.5 . .
C5S C6S H6S3 109.5 . .
H6S1 C6S H6S3 109.5 . .
H6S2 C6S H6S3 109.5 . .
C3S C4S H4S1 109.5 . .
C3S C4S H4S2 109.5 . .
H4S1 C4S H4S2 109.5 . .
C3S C4S H4S3 109.5 . .
H4S1 C4S H4S3 109.5 . .
H4S2 C4S H4S3 109.5 . .

loop_
_geom_bond_atom_site_label_1
_geom_bond_atom_site_label_2
_geom_bond_distance
_geom_bond_site_symmetry_2
Mn3 F4 2.1674(13) .
Mn3 F3 2.1753(13) .
Mn3 O6 2.1873(15) .
Mn3 O8 2.2308(17) .
Mn3 O7 2.2492(16) .
Mn3 O9 2.3061(16) .
Mn3 N2 2.3836(19) .
Mn1 F1 2.0954(13) .
Mn1 F2 2.1136(12) 2_556
Mn1 F2 2.1560(13) .
Mn1 O2 2.2085(17) .
Mn1 O1 2.2573(18) .
Mn1 N1 2.3888(19) .
Mn1 O12 2.4682(16) 2_556
Mn4 O13 1.8834(16) .
Mn4 F4 1.8907(13) .
Mn4 O9 1.9133(15) .
Mn4 O12 1.9258(15) .
Mn4 F2 2.1722(13) .
Mn4 O10 2.2627(16) .
Mn2 O4 1.8542(15) .
Mn2 O6 1.8728(15) .
Mn2 F3 1.9617(13) .
Mn2 O3 1.9744(16) .
Mn2 F1 2.1279(13) .
Mn2 O5 2.1307(16) .
Mn5 O13 2.1691(15) .
Mn5 O4 2.1747(16) 2_556
Mn5 F1 2.2035(13) 2_556
Mn5 O15 2.2222(16) .
Mn5 O12 2.2673(16) .
Mn5 O14 2.2913(17) .
Mn5 N3 2.423(2) .
F2 Mn1 2.1136(12) 2_556
N1 C5 1.477(3) .
N1 C4 1.480(3) .
N1 C2 1.485(3) .
F1 Mn5 2.2035(13) 2_556
O12 C6 1.425(3) 2_556
O12 Mn1 2.4682(16) 2_556
O13 C74 1.401(3) .
O10 C54 1.272(3) .
O6 C49 1.415(3) .
O2 C3 1.426(3) .
O2 H1 0.83(3) .
O7 C28 1.254(3) .
O9 C51 1.425(3) .
O15 C7 1.242(3) 2_556
O5 C28 1.269(3) .
O14 C77 1.430(3) .
O14 H3 0.86(3) .
O4 C27 1.404(3) .
O4 Mn5 2.1747(16) 2_556
O1 C1 1.427(3) .
O1 H2 0.68(3) .
O8 C53 1.431(3) .
O8 H4 0.77(3) .
O3 C7 1.271(3) .
C42 C47 1.387(4) .
C42 C43 1.394(3) .
C42 C29 1.542(3) .
C9 C10 1.382(3) .
C9 C14 1.391(3) .
C9 C8 1.536(3) .
N3 C78 1.472(3) .
N3 C75 1.473(3) .
N3 C76 1.474(3) .
C29 C36 1.542(3) .
C29 C30 1.542(3) .
C29 C28 1.571(3) .
C10 C11 1.391(3) .
C10 H10 0.9300 .
O11 C54 1.244(3) .
C1 C2 1.513(3) .
C1 H1A 0.9700 .
C1 H1B 0.9700 .
C78 C27 1.519(3) 2_556
C78 H78A 0.9700 .
C78 H78B 0.9700 .
C21 C26 1.390(3) .
C21 C22 1.395(3) .
C21 C8 1.538(3) .
C8 C15 1.538(3) .
C8 C7 1.563(3) .
C27 C78 1.519(3) 2_556
C27 H27A 0.9700 .
C27 H27B 0.9700 .
C61 C60 1.383(4) .
C61 C56 1.391(3) .
C61 H61 0.9300 .
C7 O15 1.242(3) 2_556
C5 C6 1.513(3) .
C5 H5A 0.9700 .
C5 H5B 0.9700 .
C36 C41 1.392(3) .
C36 C37 1.395(3) .
N2 C52 1.470(3) .
N2 C48 1.472(3) .
N2 C50 1.475(3) .
C70 C71 1.376(4) .
C70 C69 1.395(3) .
C70 H70 0.9300 .
C30 C35 1.388(3) .
C30 C31 1.392(3) .
C12 C13 1.376(4) .
C12 C11 1.379(4) .
C12 H12 0.9300 .
C3 C4 1.517(3) .
C3 H3A 0.9700 .
C3 H3B 0.9700 .
C56 C57 1.399(3) .
C56 C55 1.537(3) .
C44 C43 1.381(3) .
C44 C45 1.386(4) .
C44 H44 0.9300 .
C74 C75 1.521(3) .
C74 H74A 0.9700 .
C74 H74B 0.9700 .
C75 H75A 0.9700 .
C75 H75B 0.9700 .
C14 C13 1.386(3) .
C14 H14 0.9300 .
C41 C40 1.386(4) .
C41 H41 0.9300 .
C2 H2A 0.9700 .
C2 H2B 0.9700 .
C31 C32 1.387(3) .
C31 H31 0.9300 .
C50 C51 1.528(3) .
C50 H50A 0.9700 .
C50 H50B 0.9700 .
C51 H51A 0.9700 .
C51 H51B 0.9700 .
C6 O12 1.425(3) 2_556
C6 H6A 0.9700 .
C6 H6B 0.9700 .
C68 C69 1.384(3) .
C68 C73 1.394(4) .
C68 C55 1.538(3) .
C62 C67 1.384(3) .
C62 C63 1.390(3) .
C62 C55 1.548(3) .
C26 C25 1.393(4) .
C26 H26 0.9300 .
C76 C77 1.508(4) .
C76 H76A 0.9700 .
C76 H76B 0.9700 .
C4 H4A 0.9700 .
C4 H4B 0.9700 .
C43 H43 0.9300 .
C22 C23 1.382(4) .
C22 H22 0.9300 .
C45 C46 1.380(4) .
C45 H45 0.9300 .
C60 C59 1.385(4) .
C60 H60 0.9300 .
C33 C34 1.375(4) .
C33 C32 1.382(4) .
C33 H33 0.9300 .
C77 H77A 0.9700 .
C77 H77B 0.9700 .
C32 H32 0.9300 .
C46 C47 1.391(4) .
C46 H46 0.9300 .
C58 C59 1.381(4) .
C58 C57 1.390(4) .
C58 H58 0.9300 .
C49 C48 1.526(3) .
C49 H49A 0.9700 .
C49 H49B 0.9700 .
C52 C53 1.509(4) .
C52 H52A 0.9700 .
C52 H52B 0.9700 .
C57 H57 0.9300 .
C15 C16 1.384(4) .
C15 C20 1.387(4) .
C48 H48A 0.9700 .
C48 H48B 0.9700 .
C54 C55 1.565(3) .
C37 C38 1.391(3) .
C37 H37 0.9300 .
C13 H13 0.9300 .
C47 H47 0.9300 .
C24 C25 1.376(4) .
C24 C23 1.384(4) .
C24 H24 0.9300 .
C35 C34 1.392(4) .
C35 H35 0.9300 .
C63 C64 1.384(3) .
C63 H63 0.9300 .
C23 H23 0.9300 .
C72 C73 1.376(4) .
C72 C71 1.389(4) .
C72 H72 0.9300 .
C64 C65 1.381(4) .
C64 H64 0.9300 .
C67 C66 1.394(4) .
C67 H67 0.9300 .
C38 C39 1.376(4) .
C38 H38 0.9300 .
C20 C19 1.384(4) .
C20 H20 0.9300 .
C73 H73 0.9300 .
C69 H69 0.9300 .
C25 H25 0.9300 .
C19 C18 1.370(5) .
C19 H19 0.9300 .
C18 C17 1.371(5) .
C18 H18 0.9300 .
C53 H53A 0.9700 .
C53 H53B 0.9700 .
C39 C40 1.378(4) .
C39 H39 0.9300 .
C11 H11 0.9300 .
C59 H59 0.9300 .
C40 H40 0.9300 .
C16 C17 1.386(4) .
C16 H16 0.9300 .
C65 C66 1.374(4) .
C65 H65 0.9300 .
C71 H71 0.9300 .
C34 H34 0.9300 .
C66 H66 0.9300 .
C17 H17 0.9300 .
C3S N2S 1.119(5) .
C3S C4S 1.435(5) .
O1S C7S 1.356(6) .
O1S C5S 1.500(8) .
C2S C1S 1.427(8) .
C2S H2S1 0.9600 .
C2S H2S2 0.9600 .
C2S H2S3 0.9600 .
N1S C1S 1.185(7) .
C8S C7S 1.455(8) .
C8S H8S1 0.9600 .
C8S H8S2 0.9600 .
C8S H8S3 0.9600 .
C7S H7S1 0.9700 .
C7S H7S2 0.9700 .
C5S C6S 1.564(9) .
C5S H5S1 0.9700 .
C5S H5S2 0.9700 .
C6S H6S1 0.9600 .
C6S H6S2 0.9600 .
C6S H6S3 0.9600 .
C4S H4S1 0.9600 .
C4S H4S2 0.9600 .
C4S H4S3 0.9600 .
